data_4309438
loop_
_publ_author_name
'Louise Natrajan'
'Marinella Mazzanti'
'Jean-Philippe Bezombes'
'Jacques P\'ecaut'

_publ_section_title
;
Practical Synthetic Routes to Solvates of U(OTf)3: X-ray Crystal Structure
of [U(OTf)3(MeCN)3]n, a Unique U(III) Coordination Polymer
;
_journal_name_full 'Inorganic Chemistry'
_journal_page_first 6115
_journal_page_last 6121
_journal_paper_doi 10.1021/ic0505652
_journal_volume 44
_journal_year 2005
_chemical_formula_sum 'C23 H20 F9 N4 O9.5 S3 U'
_chemical_formula_weight 1009.64
_chemical_name_systematic
; 
 ? 
;
_space_group_IT_number 13
_symmetry_cell_setting monoclinic
_symmetry_space_group_name_Hall '-P 2yc'
_symmetry_space_group_name_H-M 'P 1 2/c 1'
_atom_sites_solution_hydrogens geom
_atom_sites_solution_primary direct
_atom_sites_solution_secondary difmap
_audit_creation_method SHELXL-97
_cell_angle_alpha 90.00
_cell_angle_beta 110.751(5)
_cell_angle_gamma 90.00
_cell_formula_units_Z 4
_cell_length_a 14.055(4)
_cell_length_b 13.973(4)
_cell_length_c 18.653(6)
_cell_measurement_temperature 223(2)
_cell_volume 3425.6(18)
_computing_cell_refinement 'Bruker SMART'
_computing_data_collection 'Bruker SMART'
_computing_data_reduction 'Bruker SAINT'
_computing_molecular_graphics 'Bruker SHELXTL'
_computing_publication_material 'Bruker SHELXTL'
_computing_structure_refinement 'SHELXL-97 (Sheldrick, 1997)'
_computing_structure_solution 'SHELXS-97 (Sheldrick, 1990)'
_diffrn_ambient_temperature 223(2)
_diffrn_measured_fraction_theta_full 0.906
_diffrn_measured_fraction_theta_max 0.906
_diffrn_measurement_device_type 'CCD area detector'
_diffrn_measurement_method 'phi and omega scans'
_diffrn_radiation_monochromator graphite
_diffrn_radiation_source 'fine-focus sealed tube'
_diffrn_radiation_type MoK\a
_diffrn_radiation_wavelength 0.71073
_diffrn_reflns_av_R_equivalents 0.0490
_diffrn_reflns_av_sigmaI/netI 0.0700
_diffrn_reflns_limit_h_max 18
_diffrn_reflns_limit_h_min -18
_diffrn_reflns_limit_k_max 16
_diffrn_reflns_limit_k_min -18
_diffrn_reflns_limit_l_max 15
_diffrn_reflns_limit_l_min -25
_diffrn_reflns_number 21179
_diffrn_reflns_theta_full 28.90
_diffrn_reflns_theta_max 28.90
_diffrn_reflns_theta_min 1.46
_exptl_absorpt_coefficient_mu 5.024
_exptl_absorpt_correction_type none
_exptl_crystal_density_diffrn 1.958
_exptl_crystal_density_meas 0
_exptl_crystal_density_method 'not measured'
_exptl_crystal_F_000 1932
_exptl_crystal_size_max 0.20
_exptl_crystal_size_mid 0.08
_exptl_crystal_size_min 0.08
_refine_diff_density_max 5.425
_refine_diff_density_min -1.689
_refine_diff_density_rms 0.221
_refine_ls_extinction_method none
_refine_ls_goodness_of_fit_ref 1.106
_refine_ls_hydrogen_treatment mixed
_refine_ls_matrix_type full
_refine_ls_number_parameters 471
_refine_ls_number_reflns 8173
_refine_ls_number_restraints 0
_refine_ls_restrained_S_all 1.106
_refine_ls_R_factor_all 0.0911
_refine_ls_R_factor_gt 0.0583
_refine_ls_shift/su_max 0.023
_refine_ls_shift/su_mean 0.001
_refine_ls_structure_factor_coef Fsqd
_refine_ls_weighting_details 'calc w=1/[\s^2^(Fo^2^)+(0.0642P)^2^+23.4219P] where P=(Fo^2^+2Fc^2^)/3'
_refine_ls_weighting_scheme calc
_refine_ls_wR_factor_gt 0.1402
_refine_ls_wR_factor_ref 0.1537
_reflns_number_gt 5817
_reflns_number_total 8173
_reflns_threshold_expression >2sigma(I)
_cod_data_source_file ic0505652si20050412_092311_2.cif
_cod_data_source_block struc_[{U(OTf)2(py)3}2{m-O}{m-OTf}2](2).2py
_cod_depositor_comments
;
The following automatic conversions were performed:
'_symmetry_cell_setting' value 'Monoclinic' changed to 'monoclinic'
according to '/home/saulius/struct/CIF-dictionaries/cif_core.dic'
dictionary named 'cif_core.dic' version 2.4.1 from 2010-06-29.

Automatic conversion script
Id: cif_fix_enum 1527 2010-12-29 10:47:43Z saulius 
;
_cod_original_cell_volume 3425.7(18)
_cod_original_formula_sum 'C23 H20 F9 N4 O9.50 S3 U'
_cod_database_code 4309438

loop_
_symmetry_equiv_pos_as_xyz
'x, y, z'
'-x, y, -z+1/2'
'-x, -y, -z'
'x, -y, z-1/2'

loop_
_atom_site_label
_atom_site_type_symbol
_atom_site_fract_x
_atom_site_fract_y
_atom_site_fract_z
_atom_site_U_iso_or_equiv
_atom_site_adp_type
_atom_site_occupancy
_atom_site_symmetry_multiplicity
_atom_site_calc_flag
_atom_site_refinement_flags
_atom_site_disorder_assembly
_atom_site_disorder_group
U U 0.14125(2) 0.72398(2) 0.836095(18) 0.02410(11) Uani 1 1 d . . .
O1 O 0.0000 0.7511(6) 0.7500 0.031(2) Uani 1 2 d S . .
S1 S -0.08767(19) 0.58416(19) 0.83578(14) 0.0366(6) Uani 1 1 d . . .
F1S1 F -0.1849(8) 0.4254(7) 0.8214(7) 0.131(5) Uani 1 1 d . . .
F2S1 F -0.0463(7) 0.4313(6) 0.9175(5) 0.099(3) Uani 1 1 d . . .
F3S1 F -0.0453(11) 0.4132(6) 0.8051(7) 0.130(4) Uani 1 1 d . . .
O1S1 O 0.0194(5) 0.6054(5) 0.8563(4) 0.0398(17) Uani 1 1 d . . .
O2S1 O -0.1433(5) 0.6007(5) 0.7539(4) 0.0380(16) Uani 1 1 d . . .
O3S1 O -0.1335(6) 0.6202(7) 0.8858(4) 0.064(2) Uani 1 1 d . . .
C1S C -0.0907(11) 0.4563(10) 0.8433(9) 0.067(4) Uani 1 1 d . . .
S2 S 0.1341(2) 0.97591(17) 0.90010(16) 0.0389(6) Uani 1 1 d . . .
F1S2 F 0.2729(7) 1.0449(7) 0.8537(6) 0.096(3) Uani 1 1 d . . .
F2S2 F 0.1238(7) 1.0767(6) 0.7807(5) 0.086(3) Uani 1 1 d . . .
F3S2 F 0.1866(9) 1.1496(5) 0.8875(6) 0.103(3) Uani 1 1 d . . .
O1S2 O 0.1385(5) 0.8878(5) 0.8570(4) 0.0323(14) Uani 1 1 d . . .
O2S2 O 0.2038(8) 0.9744(6) 0.9764(4) 0.068(3) Uani 1 1 d . . .
O3S2 O 0.0328(6) 1.0042(6) 0.8880(6) 0.072(3) Uani 1 1 d . . .
C2S C 0.1808(11) 1.0671(9) 0.8522(7) 0.055(3) Uani 1 1 d . . .
S3 S 0.42322(19) 0.74178(19) 0.94645(16) 0.0415(6) Uani 1 1 d . . .
F1S3 F 0.5670(6) 0.8656(6) 0.9943(6) 0.102(3) Uani 1 1 d . . .
F2S3 F 0.4236(7) 0.9161(6) 0.9942(6) 0.099(3) Uani 1 1 d . . .
F3S3 F 0.4484(7) 0.9035(7) 0.8885(6) 0.101(3) Uani 1 1 d . . .
O1S3 O 0.3133(5) 0.7541(5) 0.9037(4) 0.0393(17) Uani 1 1 d . . .
O2S3 O 0.4466(6) 0.7069(6) 1.0232(5) 0.064(2) Uani 1 1 d . . .
O3S3 O 0.4739(6) 0.6986(7) 0.9005(5) 0.067(3) Uani 1 1 d . . .
C3S C 0.4667(10) 0.8648(10) 0.9548(10) 0.067(4) Uani 1 1 d . . .
N1 N 0.2313(6) 0.5651(6) 0.9063(5) 0.0345(18) Uani 1 1 d . . .
C1 C 0.3030(8) 0.5230(8) 0.8849(6) 0.042(2) Uani 1 1 d . . .
H1 H 0.3262 0.5554 0.8501 0.050 Uiso 1 1 calc R . .
C2 C 0.3441(9) 0.4354(9) 0.9113(7) 0.057(3) Uani 1 1 d . . .
H2 H 0.3922 0.4076 0.8932 0.068 Uiso 1 1 calc R . .
C3 C 0.3140(10) 0.3883(11) 0.9650(8) 0.070(4) Uani 1 1 d . . .
H3 H 0.3413 0.3282 0.9843 0.084 Uiso 1 1 calc R . .
C4 C 0.2438(9) 0.4312(9) 0.9893(8) 0.060(3) Uani 1 1 d . . .
H4 H 0.2226 0.4018 1.0264 0.072 Uiso 1 1 calc R . .
C5 C 0.2044(8) 0.5186(8) 0.9584(6) 0.041(2) Uani 1 1 d . . .
H5 H 0.1555 0.5471 0.9752 0.049 Uiso 1 1 calc R . .
N2 N 0.2133(6) 0.7998(6) 0.7390(5) 0.0359(19) Uani 1 1 d . . .
C6 C 0.1640(8) 0.8730(8) 0.6957(5) 0.038(2) Uani 1 1 d . . .
H6 H 0.1073 0.8994 0.7041 0.046 Uiso 1 1 calc R . .
C7 C 0.1945(9) 0.9106(9) 0.6392(7) 0.054(3) Uani 1 1 d . . .
H7 H 0.1578 0.9608 0.6081 0.065 Uiso 1 1 calc R . .
C8 C 0.2808(10) 0.8733(10) 0.6287(7) 0.062(3) Uani 1 1 d . . .
H8A H 0.3031 0.8979 0.5905 0.075 Uiso 1 1 calc R . .
C9 C 0.3322(9) 0.8001(10) 0.6750(7) 0.056(3) Uani 1 1 d . . .
H9 H 0.3911 0.7744 0.6696 0.067 Uiso 1 1 calc R . .
C10 C 0.2972(8) 0.7646(8) 0.7293(6) 0.042(2) Uani 1 1 d . . .
H10 H 0.3327 0.7142 0.7609 0.051 Uiso 1 1 calc R . .
N3 N 0.1311(7) 0.7503(6) 0.9692(5) 0.040(2) Uani 1 1 d . . .
C11 C 0.2099(10) 0.7489(8) 1.0365(7) 0.051(3) Uani 1 1 d . . .
H11 H 0.2738 0.7272 1.0377 0.061 Uiso 1 1 calc R . .
C12 C 0.1986(13) 0.7790(10) 1.1045(7) 0.070(4) Uani 1 1 d . . .
H12 H 0.2539 0.7779 1.1513 0.085 Uiso 1 1 calc R . .
C13 C 0.1042(15) 0.8105(10) 1.1011(10) 0.078(5) Uani 1 1 d . . .
H13 H 0.0951 0.8319 1.1460 0.093 Uiso 1 1 calc R . .
C14 C 0.0260(12) 0.8108(10) 1.0351(9) 0.065(4) Uani 1 1 d . . .
H14 H -0.0386 0.8314 1.0331 0.078 Uiso 1 1 calc R . .
C15 C 0.0411(9) 0.7810(8) 0.9707(7) 0.049(3) Uani 1 1 d . . .
H15 H -0.0148 0.7817 0.9244 0.059 Uiso 1 1 calc R . .
N4 N 0.508(4) 0.5837(10) 0.760(3) 0.29(4) Uani 0.50 1 d PG A -1
C21 C 0.563(4) 0.5337(12) 0.826(2) 0.23(6) Uani 0.50 1 d PG A -1
H21 H 0.6004 0.5672 0.8708 0.280 Uiso 0.50 1 calc PR A -1
C22 C 0.561(3) 0.4342(12) 0.8262(19) 0.18(4) Uani 0.50 1 d PG A -1
H22 H 0.5978 0.4004 0.8710 0.217 Uiso 0.50 1 calc PR A -1
C23 C 0.505(2) 0.3848(10) 0.7600(16) 0.31(5) Uani 0.50 1 d PG A -1
H23 H 0.5042 0.3175 0.7600 0.368 Uiso 0.50 1 calc PR A -1
C24 C 0.451(3) 0.4348(11) 0.6936(18) 0.16(4) Uani 0.50 1 d PG A -1
H24 H 0.4132 0.4013 0.6489 0.191 Uiso 0.50 1 calc PR A -1
C25 C 0.453(4) 0.5342(11) 0.694(2) 0.11(2) Uani 0.50 1 d PG A -1
H25 H 0.4159 0.5681 0.6486 0.127 Uiso 0.50 1 calc PR A -1
N5 N 0.5383(19) 0.1099(15) 0.6893(13) 0.24(4) Uani 0.50 1 d PG A -1
C31 C 0.5941(16) 0.0728(14) 0.7612(15) 0.085(10) Uani 0.50 1 d PG A -1
H31 H 0.6575 0.0438 0.7696 0.103 Uiso 0.50 1 calc PR A -1
C32 C 0.5562(14) 0.0788(12) 0.8204(12) 0.112(17) Uani 0.50 1 d PG A -1
H32 H 0.5939 0.0538 0.8690 0.134 Uiso 0.50 1 calc PR A -1
C33 C 0.4625(14) 0.1218(13) 0.8079(11) 0.073(13) Uani 0.50 1 d PG A -1
H33 H 0.4368 0.1259 0.8480 0.087 Uiso 0.50 1 calc PR A -1
C34 C 0.4067(13) 0.1588(11) 0.7361(11) 0.112(16) Uani 0.50 1 d PG A -1
H34 H 0.3433 0.1879 0.7277 0.134 Uiso 0.50 1 calc PR A -1
C35 C 0.4446(17) 0.1528(12) 0.6768(10) 0.21(4) Uani 0.50 1 d PG A -1
H35 H 0.4069 0.1779 0.6283 0.256 Uiso 0.50 1 calc PR A -1

loop_
_atom_site_aniso_label
_atom_site_aniso_U_11
_atom_site_aniso_U_22
_atom_site_aniso_U_33
_atom_site_aniso_U_23
_atom_site_aniso_U_13
_atom_site_aniso_U_12
U 0.02082(16) 0.02627(17) 0.02448(17) -0.00086(15) 0.00712(11) 0.00184(14)
O1 0.026(5) 0.034(5) 0.032(5) 0.000 0.010(4) 0.000
S1 0.0342(13) 0.0425(14) 0.0326(13) 0.0105(11) 0.0113(10) -0.0065(10)
F1S1 0.088(7) 0.093(7) 0.160(10) 0.064(7) -0.022(6) -0.053(6)
F2S1 0.100(7) 0.078(6) 0.091(7) 0.049(5) 0.002(5) -0.019(5)
F3S1 0.216(14) 0.042(5) 0.155(11) -0.004(6) 0.093(10) 0.010(7)
O1S1 0.026(3) 0.051(4) 0.038(4) 0.011(3) 0.005(3) -0.008(3)
O2S1 0.034(4) 0.041(4) 0.036(4) 0.006(3) 0.009(3) -0.009(3)
O3S1 0.059(5) 0.108(8) 0.034(4) 0.010(4) 0.028(4) 0.001(5)
C1S 0.062(9) 0.060(9) 0.069(9) 0.027(7) 0.011(7) -0.014(7)
S2 0.0411(14) 0.0276(12) 0.0510(16) -0.0108(11) 0.0199(12) -0.0039(10)
F1S2 0.073(6) 0.104(7) 0.122(8) 0.013(6) 0.049(6) -0.023(5)
F2S2 0.105(7) 0.065(5) 0.072(6) 0.022(4) 0.010(5) -0.011(5)
F3S2 0.164(9) 0.034(4) 0.126(8) -0.020(5) 0.068(7) -0.038(5)
O1S2 0.029(3) 0.037(4) 0.030(3) -0.007(3) 0.009(3) -0.003(3)
O2S2 0.106(7) 0.063(6) 0.033(4) -0.014(4) 0.020(5) -0.022(5)
O3S2 0.049(5) 0.046(5) 0.131(9) -0.012(5) 0.043(5) 0.005(4)
C2S 0.067(8) 0.044(7) 0.051(7) -0.003(6) 0.017(6) -0.017(6)
S3 0.0255(12) 0.0453(15) 0.0458(15) 0.0031(12) 0.0029(10) 0.0027(10)
F1S3 0.035(4) 0.090(6) 0.151(9) -0.009(6) -0.003(5) -0.021(4)
F2S3 0.083(6) 0.068(6) 0.136(9) -0.035(6) 0.027(6) -0.011(5)
F3S3 0.083(6) 0.090(7) 0.124(8) 0.047(6) 0.028(6) -0.017(5)
O1S3 0.022(3) 0.042(4) 0.046(4) 0.002(3) 0.003(3) -0.001(3)
O2S3 0.053(5) 0.063(6) 0.058(5) 0.027(4) -0.003(4) 0.011(4)
O3S3 0.039(5) 0.085(7) 0.070(6) -0.012(5) 0.013(4) 0.014(4)
C3S 0.044(7) 0.051(8) 0.097(12) -0.002(8) 0.014(7) -0.009(6)
N1 0.033(4) 0.036(4) 0.033(4) 0.003(4) 0.010(3) 0.005(3)
C1 0.034(5) 0.052(7) 0.040(6) 0.008(5) 0.015(5) 0.009(5)
C2 0.042(7) 0.063(8) 0.064(8) 0.008(6) 0.016(6) 0.027(6)
C3 0.059(8) 0.079(10) 0.074(9) 0.036(8) 0.027(7) 0.032(7)
C4 0.050(7) 0.064(8) 0.068(8) 0.032(7) 0.022(6) 0.016(6)
C5 0.040(6) 0.052(7) 0.032(5) 0.009(5) 0.014(4) 0.009(5)
N2 0.035(4) 0.039(5) 0.033(4) 0.001(3) 0.012(4) 0.000(3)
C6 0.040(6) 0.047(6) 0.028(5) 0.004(4) 0.013(4) 0.003(5)
C7 0.055(7) 0.059(8) 0.053(7) 0.018(6) 0.025(6) 0.010(6)
C8 0.067(9) 0.075(9) 0.056(8) 0.021(7) 0.036(7) 0.004(7)
C9 0.046(7) 0.075(9) 0.057(7) 0.010(6) 0.031(6) 0.008(6)
C10 0.037(5) 0.050(6) 0.043(6) 0.002(5) 0.017(5) 0.005(5)
N3 0.044(5) 0.039(5) 0.040(5) 0.001(4) 0.020(4) 0.003(4)
C11 0.056(7) 0.055(7) 0.039(6) -0.002(5) 0.014(5) -0.009(5)
C12 0.110(13) 0.062(9) 0.035(6) -0.004(6) 0.022(7) -0.021(8)
C13 0.130(15) 0.053(8) 0.083(11) -0.013(8) 0.078(12) -0.008(9)
C14 0.083(10) 0.062(8) 0.064(9) -0.003(7) 0.044(8) 0.009(7)
C15 0.056(7) 0.046(6) 0.056(7) -0.001(6) 0.034(6) 0.007(5)
N4 0.51(9) 0.15(3) 0.06(3) 0.04(3) -0.08(4) -0.11(7)
C21 0.28(11) 0.34(13) 0.05(4) 0.03(5) 0.02(5) 0.11(10)
C22 0.25(10) 0.16(8) 0.17(6) 0.05(5) 0.11(6) 0.01(6)
C23 0.39(12) 0.26(8) 0.22(8) -0.13(9) 0.04(8) -0.20(11)
C24 0.18(7) 0.17(7) 0.09(4) -0.04(4) -0.01(4) -0.13(6)
C25 0.17(5) 0.06(2) 0.031(19) 0.002(14) -0.02(2) -0.03(3)
N5 0.15(7) 0.32(11) 0.21(7) 0.01(7) 0.00(5) 0.04(7)
C31 0.037(15) 0.13(3) 0.08(2) 0.00(2) 0.007(15) 0.014(18)
C32 0.05(2) 0.19(5) 0.09(3) 0.03(3) 0.02(2) 0.01(3)
C33 0.042(19) 0.15(4) 0.033(16) 0.003(19) 0.016(15) -0.04(2)
C34 0.09(3) 0.16(4) 0.08(2) 0.04(3) 0.02(2) 0.07(3)
C35 0.18(6) 0.34(11) 0.16(5) 0.06(6) 0.11(5) 0.17(7)

loop_
_atom_type_symbol
_atom_type_description
_atom_type_scat_dispersion_real
_atom_type_scat_dispersion_imag
_atom_type_scat_source
C C 0.0033 0.0016 'International Tables Vol C Tables 4.2.6.8 and 6.1.1.4'
H H 0.0000 0.0000 'International Tables Vol C Tables 4.2.6.8 and 6.1.1.4'
N N 0.0061 0.0033 'International Tables Vol C Tables 4.2.6.8 and 6.1.1.4'
O O 0.0106 0.0060 'International Tables Vol C Tables 4.2.6.8 and 6.1.1.4'
F F 0.0171 0.0103 'International Tables Vol C Tables 4.2.6.8 and 6.1.1.4'
S S 0.1246 0.1234 'International Tables Vol C Tables 4.2.6.8 and 6.1.1.4'
U U -9.6767 9.6646 'International Tables Vol C Tables 4.2.6.8 and 6.1.1.4'

loop_
_geom_angle_atom_site_label_1
_geom_angle_atom_site_label_2
_geom_angle_atom_site_label_3
_geom_angle
_geom_angle_site_symmetry_1
_geom_angle_site_symmetry_3
_geom_angle_publ_flag
O1 U O1S2 83.3(3) . . ?
O1 U O1S3 154.0(3) . . ?
O1S2 U O1S3 78.9(2) . . ?
O1 U O2S1 80.7(2) . 2_556 ?
O1S2 U O2S1 145.6(2) . 2_556 ?
O1S3 U O2S1 103.8(2) . 2_556 ?
O1 U O1S1 73.9(2) . . ?
O1S2 U O1S1 125.0(2) . . ?
O1S3 U O1S1 132.1(2) . . ?
O2S1 U O1S1 79.1(2) 2_556 . ?
O1 U N3 110.7(2) . . ?
O1S2 U N3 71.7(2) . . ?
O1S3 U N3 81.5(3) . . ?
O2S1 U N3 142.6(3) 2_556 . ?
O1S1 U N3 70.9(3) . . ?
O1 U N2 83.6(2) . . ?
O1S2 U N2 75.4(2) . . ?
O1S3 U N2 73.6(3) . . ?
O2S1 U N2 72.6(2) 2_556 . ?
O1S1 U N2 146.3(2) . . ?
N3 U N2 141.9(3) . . ?
O1 U N1 133.1(3) . . ?
O1S2 U N1 140.6(2) . . ?
O1S3 U N1 70.3(2) . . ?
O2S1 U N1 68.0(2) 2_556 . ?
O1S1 U N1 66.7(2) . . ?
N3 U N1 79.8(3) . . ?
N2 U N1 116.7(2) . . ?
U O1 U 159.2(5) 2_556 . ?
O3S1 S1 O1S1 115.5(5) . . ?
O3S1 S1 O2S1 115.8(5) . . ?
O1S1 S1 O2S1 111.4(4) . . ?
O3S1 S1 C1S 106.0(7) . . ?
O1S1 S1 C1S 103.6(6) . . ?
O2S1 S1 C1S 102.7(6) . . ?
S1 O1S1 U 143.0(4) . . ?
S1 O2S1 U 134.7(4) . 2_556 ?
F3S1 C1S F1S1 108.8(15) . . ?
F3S1 C1S F2S1 108.2(13) . . ?
F1S1 C1S F2S1 106.5(11) . . ?
F3S1 C1S S1 113.6(10) . . ?
F1S1 C1S S1 110.7(11) . . ?
F2S1 C1S S1 108.9(11) . . ?
O2S2 S2 O3S2 117.5(6) . . ?
O2S2 S2 O1S2 112.8(5) . . ?
O3S2 S2 O1S2 112.2(5) . . ?
O2S2 S2 C2S 105.4(6) . . ?
O3S2 S2 C2S 104.2(6) . . ?
O1S2 S2 C2S 103.0(5) . . ?
S2 O1S2 U 156.1(4) . . ?
F2S2 C2S F3S2 109.3(11) . . ?
F2S2 C2S F1S2 106.9(11) . . ?
F3S2 C2S F1S2 108.0(11) . . ?
F2S2 C2S S2 112.4(9) . . ?
F3S2 C2S S2 109.8(9) . . ?
F1S2 C2S S2 110.4(9) . . ?
O3S3 S3 O2S3 117.9(6) . . ?
O3S3 S3 O1S3 112.0(5) . . ?
O2S3 S3 O1S3 113.8(5) . . ?
O3S3 S3 C3S 103.2(7) . . ?
O2S3 S3 C3S 106.6(7) . . ?
O1S3 S3 C3S 101.1(5) . . ?
S3 O1S3 U 162.9(4) . . ?
F3S3 C3S F2S3 109.4(13) . . ?
F3S3 C3S F1S3 109.7(12) . . ?
F2S3 C3S F1S3 106.9(13) . . ?
F3S3 C3S S3 111.7(11) . . ?
F2S3 C3S S3 110.9(10) . . ?
F1S3 C3S S3 108.2(10) . . ?
C5 N1 C1 116.2(9) . . ?
C5 N1 U 123.9(6) . . ?
C1 N1 U 119.7(6) . . ?
N1 C1 C2 123.4(10) . . ?
C1 C2 C3 119.2(11) . . ?
C4 C3 C2 118.3(12) . . ?
C3 C4 C5 118.8(12) . . ?
N1 C5 C4 124.1(10) . . ?
C6 N2 C10 119.3(9) . . ?
C6 N2 U 119.2(6) . . ?
C10 N2 U 121.4(7) . . ?
N2 C6 C7 121.4(10) . . ?
C6 C7 C8 119.1(11) . . ?
C9 C8 C7 118.8(11) . . ?
C10 C9 C8 119.4(11) . . ?
N2 C10 C9 121.9(10) . . ?
C15 N3 C11 116.9(10) . . ?
C15 N3 U 116.2(7) . . ?
C11 N3 U 126.2(8) . . ?
N3 C11 C12 121.4(13) . . ?
C13 C12 C11 118.1(14) . . ?
C14 C13 C12 120.8(13) . . ?
C13 C14 C15 118.8(14) . . ?
N3 C15 C14 124.0(13) . . ?
C21 N4 C25 120.0 . . ?
C22 C21 N4 120.0 . . ?
C23 C22 C21 120.0 . . ?
C22 C23 C24 120.0 . . ?
C25 C24 C23 120.0 . . ?
C24 C25 N4 120.0 . . ?
C31 N5 C35 120.0 . . ?
N5 C31 C32 120.0 . . ?
C33 C32 C31 120.0 . . ?
C34 C33 C32 120.0 . . ?
C33 C34 C35 120.0 . . ?
C34 C35 N5 120.0 . . ?

loop_
_geom_bond_atom_site_label_1
_geom_bond_atom_site_label_2
_geom_bond_distance
_geom_bond_site_symmetry_2
_geom_bond_publ_flag
U O1 2.0987(17) . ?
U O1S2 2.325(7) . ?
U O1S3 2.335(6) . ?
U O2S1 2.413(6) 2_556 ?
U O1S1 2.506(6) . ?
U N3 2.563(9) . ?
U N2 2.594(8) . ?
U N1 2.659(8) . ?
O1 U 2.0987(17) 2_556 ?
S1 O3S1 1.402(8) . ?
S1 O1S1 1.446(7) . ?
S1 O2S1 1.467(7) . ?
S1 C1S 1.794(14) . ?
F1S1 C1S 1.312(15) . ?
F2S1 C1S 1.348(15) . ?
F3S1 C1S 1.265(18) . ?
O2S1 U 2.413(6) 2_556 ?
S2 O2S2 1.414(9) . ?
S2 O3S2 1.417(8) . ?
S2 O1S2 1.484(7) . ?
S2 C2S 1.808(13) . ?
F1S2 C2S 1.321(16) . ?
F2S2 C2S 1.297(15) . ?
F3S2 C2S 1.316(14) . ?
S3 O3S3 1.427(9) . ?
S3 O2S3 1.435(9) . ?
S3 O1S3 1.476(7) . ?
S3 C3S 1.812(14) . ?
F1S3 C3S 1.339(14) . ?
F2S3 C3S 1.318(17) . ?
F3S3 C3S 1.290(17) . ?
N1 C5 1.330(12) . ?
N1 C1 1.344(12) . ?
C1 C2 1.368(15) . ?
C2 C3 1.386(18) . ?
C3 C4 1.361(18) . ?
C4 C5 1.381(15) . ?
N2 C6 1.334(12) . ?
N2 C10 1.347(13) . ?
C6 C7 1.375(14) . ?
C7 C8 1.396(17) . ?
C8 C9 1.369(17) . ?
C9 C10 1.366(16) . ?
N3 C15 1.347(14) . ?
N3 C11 1.348(14) . ?
C11 C12 1.399(18) . ?
C12 C13 1.38(2) . ?
C13 C14 1.33(2) . ?
C14 C15 1.357(16) . ?
N4 C21 1.3900 . ?
N4 C25 1.3900 . ?
C21 C22 1.3900 . ?
C22 C23 1.3900 . ?
C23 C24 1.3900 . ?
C24 C25 1.3900 . ?
N5 C31 1.3900 . ?
N5 C35 1.3900 . ?
C31 C32 1.3900 . ?
C32 C33 1.3900 . ?
C33 C34 1.3900 . ?
C34 C35 1.3900 . ?
